data_7716598
loop_
_publ_author_name
'Kallmeier, Fabian'
'Matthews, Aidan J. R.'
'Nelmes, Gareth R.'
'Lawson, Nina R.'
'Hicks, Jamie'

_publ_section_title
;
 Mechanochemical synthesis of iron aluminyl complexes.
;
_journal_issue 30
_journal_name_full 'Dalton transactions (Cambridge, England : 2003)'
_journal_page_first 12450
_journal_page_last 12454
_journal_paper_doi 10.1039/d4dt01774a
_journal_volume 53
_journal_year 2024
_chemical_formula_moiety 'C48 H75 Al Fe N2 O3 Si2, C6 H6'
_chemical_formula_sum 'C54 H81 Al Fe N2 O3 Si2'
_chemical_formula_weight 945.21
_space_group_crystal_system triclinic
_space_group_IT_number 2
_space_group_name_Hall '-P 1'
_space_group_name_H-M_alt 'P -1'
_atom_sites_solution_hydrogens geom
_atom_sites_solution_primary dual
_audit_creation_date 2024-06-02
_audit_creation_method
;
Olex2 1.5
(compiled 2024.01.12 svn.r2f8d729c for OlexSys, GUI svn.r6928)
;
_audit_update_record
;
2024-06-02 deposited with the CCDC.	2024-07-09 downloaded from the CCDC.
;
_cell_angle_alpha 96.1280(10)
_cell_angle_beta 97.6050(10)
_cell_angle_gamma 113.366(2)
_cell_formula_units_Z 2
_cell_length_a 11.9890(2)
_cell_length_b 15.0157(2)
_cell_length_c 16.5211(3)
_cell_measurement_reflns_used 12249
_cell_measurement_temperature 150.01(10)
_cell_measurement_theta_max 77.2640
_cell_measurement_theta_min 2.7350
_cell_volume 2664.49(9)
_computing_cell_refinement 'CrysAlisPro 1.171.42.85a (Rigaku OD, 2023)'
_computing_data_collection 'CrysAlisPro 1.171.42.85a (Rigaku OD, 2023)'
_computing_data_reduction 'CrysAlisPro 1.171.42.85a (Rigaku OD, 2023)'
_computing_molecular_graphics 'Olex2 1.5 (Dolomanov et al., 2009)'
_computing_publication_material 'Olex2 1.5 (Dolomanov et al., 2009)'
_computing_structure_refinement 'SHELXL 2019/3 (Sheldrick, 2015)'
_computing_structure_solution 'SHELXT 2018/2 (Sheldrick, 2018)'
_diffrn_ambient_environment N~2~
_diffrn_ambient_temperature 150.01(10)
_diffrn_detector 'Hybrid Pixel Array Detector'
_diffrn_detector_area_resol_mean 10.0000
_diffrn_detector_type HyPix
_diffrn_measured_fraction_theta_full 0.993
_diffrn_measured_fraction_theta_max 0.957
_diffrn_measurement_details
;
List of Runs (angles in degrees, time in seconds):

  # Type    Start    End  Width  t~exp~   \w     \q     \k     \f   Frames
#--------------------------------------------------------------------------
  1  \w    -83.00 -38.00   0.50    7.00    --  -46.57 108.00-131.00   90
  2  \w    -30.00   1.00   0.50    7.00    --  -46.57 108.00-131.00   62
  3  \w     25.00  53.00   0.50    7.00    --   46.57-108.00 132.00   56
  4  \w    -42.00  13.00   0.50    7.00    --  -46.57  57.00  60.00  110
  5  \w     -7.00  30.00   0.50    7.00    --  -46.57  19.00 -60.00   74
  6  \w    -22.00  27.00   0.50    7.00    --  -46.57  38.00-180.00   98
  7  \w     -2.00  24.00   0.50    7.00    --  -46.57  19.00 -30.00   52
  8  \w    -22.00  16.00   0.50    7.00    --  -46.57  38.00-150.00   76
  9  \w    -92.00 -42.00   0.50    7.00    --  -46.57 -38.00 -30.00  100
 10  \w     -6.00  23.00   0.50    7.00    --  -46.57  19.00 150.00   58
 11  \w     -7.00  26.00   0.50    7.00    --  -46.57  19.00 -90.00   66
 12  \w     33.00  93.00   0.50    7.00    --   46.57-125.00  60.00  120
 13  \w    127.00 154.00   0.50   28.00    --  107.75 108.00-131.00   54
 14  \w     37.00  73.00   0.50   28.00    --  107.75 -45.00   0.00   72
 15  \w     32.00  57.00   0.50   28.00    --  107.75 -30.00-150.00   50
 16  \w     40.00  74.00   0.50   28.00    --  107.75-125.00   0.00   68
 17  \w     72.00 104.00   0.50   28.00    --  107.75-125.00 -90.00   64
 18  \w     94.00 168.00   0.50   28.00    --  107.75  45.00 120.00  148
 19  \w     39.00  69.00   0.50   28.00    --  107.75 -45.00 150.00   60
 20  \w    136.00 162.00   0.50   28.00    --  107.75  45.00 150.00   52
 21  \w    152.00 178.00   0.50   28.00    --  107.75  30.00  30.00   52
 22  \w    102.00 145.00   0.50   28.00    --  107.75  30.00  30.00   86
 23  \w     57.00 105.00   0.50   28.00    --  107.75 -95.00 150.00   96
 24  \w     47.00 111.00   0.50   28.00    --  107.75-125.00  30.00  128
 25  \w     33.00  58.00   0.50   28.00    --  107.75 -30.00-180.00   50
 26  \w     40.00  72.00   0.50   28.00    --  107.75 -45.00 120.00   64
 27  \w     42.00  68.00   0.50   28.00    --  107.75 -45.00-120.00   52
 28  \w     85.00 112.00   0.50   28.00    --  107.75-125.00   0.00   54
 29  \w     40.00  73.00   0.50   28.00    --  107.75 -45.00  60.00   66
 30  \w     33.00  58.00   0.50   28.00    --  107.75 -30.00 -30.00   50
 31  \w     55.00 104.00   0.50   28.00    --  107.75 -95.00  30.00   98
 32  \w     94.00 178.00   0.50   28.00    --  107.75  45.00  90.00  168
 33  \w     32.00  57.00   0.50   28.00    --  107.75 -30.00 120.00   50
 34  \w     34.00  92.00   0.50   28.00    --  107.75 -61.00  60.00  116
 35  \w     97.00 131.00   0.50   28.00    --  107.75 125.00   0.00   68
 36  \w     36.00  92.00   0.50   28.00    --  107.75 -61.00-120.00  112
 37  \w     39.00  66.00   0.50   28.00    --  107.75 -45.00-180.00   54
 38  \w     32.00  57.00   0.50   28.00    --  107.75 -30.00 -60.00   50
 39  \w     32.00  57.00   0.50   28.00    --  107.75 -30.00 150.00   50
 40  \w     67.00  92.00   0.50   28.00    --  107.75 -95.00  60.00   50
 41  \w     97.00 124.00   0.50   28.00    --  107.75  45.00 150.00   54
 42  \w     70.00 107.00   0.50   28.00    --  107.75-101.00-124.89   74
 43  \w     71.00 108.00   0.50   28.00    --  107.75-108.00 132.00   74
;
_diffrn_measurement_device 'four-circle diffractometer'
_diffrn_measurement_device_type 'SuperNova, Dual, Cu at home/near, HyPix'
_diffrn_measurement_method '\w scans'
_diffrn_orient_matrix_type 'CrysAlisPro convention (1999,Acta A55,543-557)'
_diffrn_orient_matrix_UB_11 0.0570626000
_diffrn_orient_matrix_UB_12 0.0208869000
_diffrn_orient_matrix_UB_13 0.0929469000
_diffrn_orient_matrix_UB_21 0.0413402000
_diffrn_orient_matrix_UB_22 0.1113108000
_diffrn_orient_matrix_UB_23 0.0011395000
_diffrn_orient_matrix_UB_31 -0.1239890000
_diffrn_orient_matrix_UB_32 -0.0076872000
_diffrn_orient_matrix_UB_33 0.0221224000
_diffrn_radiation_monochromator mirror
_diffrn_radiation_probe x-ray
_diffrn_radiation_type 'Cu K\a'
_diffrn_radiation_wavelength 1.54184
_diffrn_reflns_av_R_equivalents 0.0565
_diffrn_reflns_av_unetI/netI 0.0553
_diffrn_reflns_Laue_measured_fraction_full 0.993
_diffrn_reflns_Laue_measured_fraction_max 0.957
_diffrn_reflns_limit_h_max 11
_diffrn_reflns_limit_h_min -15
_diffrn_reflns_limit_k_max 19
_diffrn_reflns_limit_k_min -18
_diffrn_reflns_limit_l_max 20
_diffrn_reflns_limit_l_min -20
_diffrn_reflns_number 29255
_diffrn_reflns_point_group_measured_fraction_full 0.993
_diffrn_reflns_point_group_measured_fraction_max 0.957
_diffrn_reflns_theta_full 67.684
_diffrn_reflns_theta_max 78.067
_diffrn_reflns_theta_min 2.741
_diffrn_source 'micro-focus sealed X-ray tube'
_diffrn_source_type 'SuperNova (Cu) X-ray Source'
_exptl_absorpt_coefficient_mu 3.177
_exptl_absorpt_correction_T_max 1.00000
_exptl_absorpt_correction_T_min 0.63216
_exptl_absorpt_correction_type multi-scan
_exptl_absorpt_process_details
;
CrysAlisPro 1.171.42.85a (Rigaku Oxford Diffraction, 2023)
Empirical absorption correction using spherical harmonics,
implemented in SCALE3 ABSPACK scaling algorithm.
;
_exptl_crystal_colour colourless
_exptl_crystal_colour_primary colourless
_exptl_crystal_density_diffrn 1.178
_exptl_crystal_description plate
_exptl_crystal_F_000 1020
_exptl_crystal_size_max 0.22
_exptl_crystal_size_mid 0.16
_exptl_crystal_size_min 0.03
_refine_diff_density_max 0.718
_refine_diff_density_min -0.505
_refine_diff_density_rms 0.062
_refine_ls_extinction_method none
_refine_ls_goodness_of_fit_ref 1.045
_refine_ls_hydrogen_treatment constr
_refine_ls_matrix_type full
_refine_ls_number_parameters 576
_refine_ls_number_reflns 10909
_refine_ls_number_restraints 0
_refine_ls_restrained_S_all 1.045
_refine_ls_R_factor_all 0.0677
_refine_ls_R_factor_gt 0.0564
_refine_ls_shift/su_max 0.000
_refine_ls_shift/su_mean 0.000
_refine_ls_structure_factor_coef Fsqd
_refine_ls_weighting_details 'w=1/[\s^2^(Fo^2^)+(0.0651P)^2^+2.1907P] where P=(Fo^2^+2Fc^2^)/3'
_refine_ls_weighting_scheme calc
_refine_ls_wR_factor_gt 0.1393
_refine_ls_wR_factor_ref 0.1455
_reflns_Friedel_coverage 0.000
_reflns_number_gt 9167
_reflns_number_total 10909
_reflns_threshold_expression 'I > 2\s(I)'
_cod_data_source_file d4dt01774a2.cif
_cod_data_source_block (TIPSNON)AlFp
_cod_depositor_comments 'Adding full bibliography for 7716596--7716604.cif.'
_cod_original_cell_volume 2664.49(8)
_cod_database_code 7716598
_shelx_shelxl_version_number 2019/3
_chemical_oxdiff_formula 'C H O N Al Fe Si'
_chemical_oxdiff_usercomment 'from benzene-d6'
_shelx_space_group_comment
;
The symmetry employed for this shelxl refinement is uniquely defined
by the following loop, which should always be used as a source of
symmetry information in preference to the above space-group names.
They are only intended as comments.
;
_shelx_estimated_absorpt_t_max 0.911
_shelx_estimated_absorpt_t_min 0.542
_olex2_refinement_description
;
1. Fixed Uiso
 At 1.2 times of:
  All C(H) groups
 At 1.5 times of:
  All C(H,H,H) groups
2.a Ternary CH refined with riding coordinates:
 C24(H24), C27(H27), C30(H30), C33(H33), C36(H36), C39(H39)
2.b Aromatic/amide H refined with riding coordinates:
 C3(H3), C5(H5), C9(H9), C11(H11), C44(H44), C45(H45), C46(H46), C47(H47),
 C48(H48), C49(H49), C50(H50), C51(H51), C52(H52), C53(H53), C54(H54)
2.c Fitted hexagon refined as free rotating group:
 C49(C50,C51,C52,C53,C54)
2.d Idealised Me refined as rotating group:
 C15(H15A,H15B,H15C), C16(H16A,H16B,H16C), C17(H17A,H17B,H17C), C18(H18A,H18B,
 H18C), C19(H19A,H19B,H19C), C21(H21A,H21B,H21C), C22(H22A,H22B,H22C), C23(H23A,
 H23B,H23C), C25(H25A,H25B,H25C), C26(H26A,H26B,H26C), C28(H28A,H28B,H28C),
 C29(H29A,H29B,H29C), C31(H31A,H31B,H31C), C32(H32A,H32B,H32C), C34(H34A,H34B,
 H34C), C35(H35A,H35B,H35C), C37(H37A,H37B,H37C), C38(H38A,H38B,H38C), C40(H40A,
 H40B,H40C), C41(H41A,H41B,H41C)
;
_olex2_submission_special_instructions 'No special instructions were received'
_oxdiff_exptl_absorpt_empirical_details
;
Empirical correction (ABSPACK) includes:
- Absorption correction using spherical harmonics
- Frame scaling
;
_oxdiff_exptl_absorpt_empirical_full_max 2.321
_oxdiff_exptl_absorpt_empirical_full_min 0.502

loop_
_space_group_symop_operation_xyz
'x, y, z'
'-x, -y, -z'

loop_
_atom_site_label
_atom_site_type_symbol
_atom_site_fract_x
_atom_site_fract_y
_atom_site_fract_z
_atom_site_U_iso_or_equiv
_atom_site_adp_type
_atom_site_occupancy
_atom_site_site_symmetry_order
_atom_site_calc_flag
_atom_site_refinement_flags_posn
_atom_site_refinement_flags_adp
_atom_site_refinement_flags_occupancy
_atom_site_disorder_assembly
_atom_site_disorder_group
Fe1 Fe 0.43433(4) 0.52080(3) 0.19302(3) 0.03127(12) Uani 1 1 d . . . . .
Si1 Si 0.86423(6) 0.59066(5) 0.31398(4) 0.02671(15) Uani 1 1 d . . . . .
Si2 Si 0.66389(7) 0.82592(5) 0.40538(4) 0.02771(16) Uani 1 1 d . . . . .
Al1 Al 0.63648(7) 0.65566(5) 0.24805(5) 0.02422(16) Uani 1 1 d . . . . .
O1 O 0.66911(15) 0.71987(12) 0.15425(10) 0.0235(3) Uani 1 1 d . . . . .
O2 O 0.5906(2) 0.45649(18) 0.10555(16) 0.0521(6) Uani 1 1 d . . . . .
O3 O 0.4280(2) 0.42823(18) 0.33825(16) 0.0519(6) Uani 1 1 d . . . . .
N1 N 0.78947(19) 0.64113(15) 0.24489(13) 0.0247(4) Uani 1 1 d . . . . .
N2 N 0.63191(19) 0.77423(15) 0.29985(13) 0.0250(4) Uani 1 1 d . . . . .
C1 C 0.7821(2) 0.72924(17) 0.13209(15) 0.0247(5) Uani 1 1 d . . . . .
C2 C 0.8442(2) 0.68560(17) 0.18003(15) 0.0245(5) Uani 1 1 d . . . . .
C3 C 0.9545(3) 0.69339(18) 0.15526(16) 0.0291(5) Uani 1 1 d . . . . .
H3 H 1.001877 0.664183 0.183429 0.035 Uiso 1 1 calc R U . . .
C4 C 0.9980(3) 0.74251(19) 0.09059(17) 0.0298(5) Uani 1 1 d . . . . .
C5 C 0.9324(3) 0.78952(19) 0.04997(16) 0.0297(5) Uani 1 1 d . . . . .
H5 H 0.963651 0.825116 0.007744 0.036 Uiso 1 1 calc R U . . .
C6 C 0.8215(2) 0.78415(17) 0.07138(15) 0.0258(5) Uani 1 1 d . . . . .
C7 C 0.7398(2) 0.83218(18) 0.03365(15) 0.0259(5) Uani 1 1 d . . . . .
C8 C 0.6877(2) 0.86792(18) 0.10398(15) 0.0247(5) Uani 1 1 d . . . . .
C9 C 0.6718(2) 0.95518(18) 0.11696(16) 0.0275(5) Uani 1 1 d . . . . .
H9 H 0.689094 0.997830 0.077305 0.033 Uiso 1 1 calc R U . . .
C10 C 0.6305(2) 0.98070(18) 0.18762(16) 0.0270(5) Uani 1 1 d . . . . .
C11 C 0.6117(2) 0.92106(18) 0.24845(16) 0.0273(5) Uani 1 1 d . . . . .
H11 H 0.584535 0.939265 0.296471 0.033 Uiso 1 1 calc R U . . .
C12 C 0.6319(2) 0.83474(17) 0.24022(15) 0.0245(5) Uani 1 1 d . . . . .
C13 C 0.6578(2) 0.81025(17) 0.16450(15) 0.0238(5) Uani 1 1 d . . . . .
C14 C 1.1182(3) 0.7434(2) 0.06782(19) 0.0354(6) Uani 1 1 d . . . . .
C15 C 1.1029(3) 0.6371(2) 0.0453(2) 0.0404(7) Uani 1 1 d . . . . .
H15A H 1.090788 0.605037 0.094069 0.061 Uiso 1 1 calc R U . . .
H15B H 1.177348 0.637121 0.026943 0.061 Uiso 1 1 calc R U . . .
H15C H 1.030865 0.601216 0.000552 0.061 Uiso 1 1 calc R U . . .
C16 C 1.2260(3) 0.7980(3) 0.1408(2) 0.0493(8) Uani 1 1 d . . . . .
H16A H 1.234824 0.865774 0.155640 0.074 Uiso 1 1 calc R U . . .
H16B H 1.302495 0.799050 0.125142 0.074 Uiso 1 1 calc R U . . .
H16C H 1.209934 0.764333 0.188430 0.074 Uiso 1 1 calc R U . . .
C17 C 1.1493(4) 0.7934(3) -0.0078(3) 0.0589(11) Uani 1 1 d . . . . .
H17A H 1.080481 0.759390 -0.055081 0.088 Uiso 1 1 calc R U . . .
H17B H 1.224580 0.790080 -0.021935 0.088 Uiso 1 1 calc R U . . .
H17C H 1.162582 0.862469 0.005273 0.088 Uiso 1 1 calc R U . . .
C18 C 0.8133(3) 0.9176(2) -0.00814(17) 0.0318(6) Uani 1 1 d . . . . .
H18A H 0.758359 0.945650 -0.032691 0.048 Uiso 1 1 calc R U . . .
H18B H 0.847497 0.893300 -0.051696 0.048 Uiso 1 1 calc R U . . .
H18C H 0.880976 0.968585 0.033255 0.048 Uiso 1 1 calc R U . . .
C19 C 0.6321(3) 0.7529(2) -0.03084(17) 0.0337(6) Uani 1 1 d . . . . .
H19A H 0.586826 0.697454 -0.004377 0.050 Uiso 1 1 calc R U . . .
H19B H 0.664789 0.729685 -0.075929 0.050 Uiso 1 1 calc R U . . .
H19C H 0.575978 0.780977 -0.053298 0.050 Uiso 1 1 calc R U . . .
C20 C 0.6123(3) 1.0763(2) 0.19890(18) 0.0352(6) Uani 1 1 d . . . . .
C21 C 0.7383(3) 1.1638(2) 0.2094(2) 0.0474(8) Uani 1 1 d . . . . .
H21A H 0.792845 1.164296 0.259313 0.071 Uiso 1 1 calc R U . . .
H21B H 0.727269 1.225276 0.214717 0.071 Uiso 1 1 calc R U . . .
H21C H 0.775334 1.157716 0.160808 0.071 Uiso 1 1 calc R U . . .
C22 C 0.5250(4) 1.0772(3) 0.1227(2) 0.0545(9) Uani 1 1 d . . . . .
H22A H 0.561384 1.073798 0.073331 0.082 Uiso 1 1 calc R U . . .
H22B H 0.512788 1.138123 0.130480 0.082 Uiso 1 1 calc R U . . .
H22C H 0.445129 1.020376 0.115504 0.082 Uiso 1 1 calc R U . . .
C23 C 0.5584(3) 1.0898(2) 0.2759(2) 0.0457(8) Uani 1 1 d . . . . .
H23A H 0.479459 1.033126 0.272587 0.069 Uiso 1 1 calc R U . . .
H23B H 0.544752 1.150144 0.278616 0.069 Uiso 1 1 calc R U . . .
H23C H 0.616405 1.094760 0.325640 0.069 Uiso 1 1 calc R U . . .
C24 C 0.9441(3) 0.5179(2) 0.26280(18) 0.0346(6) Uani 1 1 d . . . . .
H24 H 1.024013 0.568202 0.253682 0.042 Uiso 1 1 calc R U . . .
C25 C 0.8751(3) 0.4560(2) 0.1771(2) 0.0443(7) Uani 1 1 d . . . . .
H25A H 0.796425 0.403943 0.182503 0.067 Uiso 1 1 calc R U . . .
H25B H 0.925859 0.426120 0.153855 0.067 Uiso 1 1 calc R U . . .
H25C H 0.858951 0.498276 0.140312 0.067 Uiso 1 1 calc R U . . .
C26 C 0.9797(3) 0.4535(2) 0.3190(2) 0.0445(7) Uani 1 1 d . . . . .
H26A H 1.026450 0.493961 0.373027 0.067 Uiso 1 1 calc R U . . .
H26B H 1.030832 0.426252 0.292930 0.067 Uiso 1 1 calc R U . . .
H26C H 0.904430 0.399550 0.326809 0.067 Uiso 1 1 calc R U . . .
C27 C 0.9877(3) 0.6964(2) 0.39476(17) 0.0333(6) Uani 1 1 d . . . . .
H27 H 0.942481 0.726447 0.426970 0.040 Uiso 1 1 calc R U . . .
C28 C 1.0697(3) 0.6704(3) 0.4585(2) 0.0480(8) Uani 1 1 d . . . . .
H28A H 1.017476 0.617939 0.485055 0.072 Uiso 1 1 calc R U . . .
H28B H 1.120793 0.728828 0.500676 0.072 Uiso 1 1 calc R U . . .
H28C H 1.123409 0.647814 0.430579 0.072 Uiso 1 1 calc R U . . .
C29 C 1.0729(3) 0.7783(2) 0.35392(19) 0.0377(6) Uani 1 1 d . . . . .
H29A H 1.124405 0.753922 0.325181 0.057 Uiso 1 1 calc R U . . .
H29B H 1.126115 0.835515 0.396669 0.057 Uiso 1 1 calc R U . . .
H29C H 1.022375 0.797540 0.313944 0.057 Uiso 1 1 calc R U . . .
C30 C 0.7357(3) 0.5079(2) 0.36404(18) 0.0337(6) Uani 1 1 d . . . . .
H30 H 0.672702 0.536163 0.361084 0.040 Uiso 1 1 calc R U . . .
C31 C 0.6667(3) 0.4013(2) 0.3167(2) 0.0448(7) Uani 1 1 d . . . . .
H31A H 0.638581 0.401891 0.258416 0.067 Uiso 1 1 calc R U . . .
H31B H 0.595108 0.366027 0.341313 0.067 Uiso 1 1 calc R U . . .
H31C H 0.722635 0.368204 0.320376 0.067 Uiso 1 1 calc R U . . .
C32 C 0.7725(3) 0.5066(3) 0.4559(2) 0.0452(7) Uani 1 1 d . . . . .
H32A H 0.831388 0.476415 0.462618 0.068 Uiso 1 1 calc R U . . .
H32B H 0.698615 0.468315 0.477210 0.068 Uiso 1 1 calc R U . . .
H32C H 0.811079 0.574237 0.486850 0.068 Uiso 1 1 calc R U . . .
C33 C 0.5415(3) 0.8646(3) 0.43844(19) 0.0426(7) Uani 1 1 d . . . . .
H33 H 0.556393 0.928083 0.418357 0.051 Uiso 1 1 calc R U . . .
C34 C 0.4079(3) 0.7956(3) 0.3998(3) 0.0641(11) Uani 1 1 d . . . . .
H34A H 0.399220 0.782132 0.339403 0.096 Uiso 1 1 calc R U . . .
H34B H 0.353201 0.826556 0.413913 0.096 Uiso 1 1 calc R U . . .
H34C H 0.385316 0.733604 0.421253 0.096 Uiso 1 1 calc R U . . .
C35 C 0.5595(4) 0.8890(3) 0.5336(2) 0.0626(10) Uani 1 1 d . . . . .
H35A H 0.538015 0.828078 0.556580 0.094 Uiso 1 1 calc R U . . .
H35B H 0.505720 0.920757 0.548070 0.094 Uiso 1 1 calc R U . . .
H35C H 0.646035 0.933616 0.556540 0.094 Uiso 1 1 calc R U . . .
C36 C 0.6804(3) 0.7257(2) 0.45990(17) 0.0347(6) Uani 1 1 d . . . . .
H36 H 0.718500 0.692790 0.423642 0.042 Uiso 1 1 calc R U . . .
C37 C 0.5548(3) 0.6449(2) 0.4659(2) 0.0491(8) Uani 1 1 d . . . . .
H37A H 0.519081 0.670336 0.507825 0.074 Uiso 1 1 calc R U . . .
H37B H 0.566646 0.587751 0.481699 0.074 Uiso 1 1 calc R U . . .
H37C H 0.498695 0.625275 0.412011 0.074 Uiso 1 1 calc R U . . .
C38 C 0.7669(4) 0.7611(3) 0.54512(19) 0.0482(8) Uani 1 1 d . . . . .
H38A H 0.849958 0.805849 0.539369 0.072 Uiso 1 1 calc R U . . .
H38B H 0.770812 0.704199 0.567324 0.072 Uiso 1 1 calc R U . . .
H38C H 0.735110 0.795762 0.583067 0.072 Uiso 1 1 calc R U . . .
C39 C 0.8173(3) 0.9387(2) 0.43311(17) 0.0366(6) Uani 1 1 d . . . . .
H39 H 0.850068 0.942215 0.492809 0.044 Uiso 1 1 calc R U . . .
C40 C 0.9096(3) 0.9228(3) 0.3856(2) 0.0502(8) Uani 1 1 d . . . . .
H40A H 0.916127 0.861735 0.395705 0.075 Uiso 1 1 calc R U . . .
H40B H 0.990784 0.978416 0.404158 0.075 Uiso 1 1 calc R U . . .
H40C H 0.881605 0.917875 0.326124 0.075 Uiso 1 1 calc R U . . .
C41 C 0.8187(3) 1.0401(2) 0.4265(2) 0.0519(8) Uani 1 1 d . . . . .
H41A H 0.801617 1.045203 0.367880 0.078 Uiso 1 1 calc R U . . .
H41B H 0.900144 1.091567 0.453115 0.078 Uiso 1 1 calc R U . . .
H41C H 0.755076 1.048318 0.454132 0.078 Uiso 1 1 calc R U . . .
C42 C 0.5306(3) 0.4823(2) 0.14325(19) 0.0380(6) Uani 1 1 d . . . . .
C43 C 0.4379(3) 0.4666(2) 0.2813(2) 0.0401(7) Uani 1 1 d . . . . .
C44 C 0.3691(3) 0.5804(3) 0.0981(2) 0.0484(8) Uani 1 1 d . . . . .
H44 H 0.415786 0.610020 0.058369 0.058 Uiso 1 1 calc R U . . .
C45 C 0.3689(3) 0.6289(2) 0.1752(2) 0.0429(7) Uani 1 1 d . . . . .
H45 H 0.414168 0.697231 0.196630 0.051 Uiso 1 1 calc R U . . .
C46 C 0.2901(3) 0.5590(3) 0.2151(2) 0.0520(9) Uani 1 1 d . . . . .
H46 H 0.273482 0.571029 0.268821 0.062 Uiso 1 1 calc R U . . .
C47 C 0.2393(3) 0.4667(3) 0.1608(3) 0.0615(11) Uani 1 1 d . . . . .
H47 H 0.181724 0.406291 0.171551 0.074 Uiso 1 1 calc R U . . .
C48 C 0.2883(3) 0.4800(3) 0.0894(3) 0.0597(11) Uani 1 1 d . . . . .
H48 H 0.270519 0.430366 0.042842 0.072 Uiso 1 1 calc R U . . .
C49 C 0.1960(2) 0.21255(13) 0.22941(16) 0.0546(9) Uani 1 1 d G . . . .
H49 H 0.234295 0.281977 0.232644 0.066 Uiso 1 1 calc R U . . .
C50 C 0.0676(2) 0.16332(18) 0.21343(16) 0.0591(9) Uani 1 1 d G . . . .
H50 H 0.018249 0.199112 0.205740 0.071 Uiso 1 1 calc R U . . .
C51 C 0.01156(15) 0.06174(18) 0.20870(16) 0.0594(10) Uani 1 1 d G . . . .
H51 H -0.076155 0.028097 0.197778 0.071 Uiso 1 1 calc R U . . .
C52 C 0.0838(2) 0.00938(13) 0.21995(16) 0.0591(10) Uani 1 1 d G . . . .
H52 H 0.045485 -0.060054 0.216718 0.071 Uiso 1 1 calc R U . . .
C53 C 0.2121(2) 0.05860(17) 0.23593(15) 0.0543(9) Uani 1 1 d G . . . .
H53 H 0.261531 0.022809 0.243621 0.065 Uiso 1 1 calc R U . . .
C54 C 0.26823(15) 0.16018(17) 0.24066(15) 0.0527(8) Uani 1 1 d G . . . .
H54 H 0.355938 0.193825 0.251584 0.063 Uiso 1 1 calc R U . . .

loop_
_atom_site_aniso_label
_atom_site_aniso_U_11
_atom_site_aniso_U_22
_atom_site_aniso_U_33
_atom_site_aniso_U_23
_atom_site_aniso_U_13
_atom_site_aniso_U_12
Fe1 0.0249(2) 0.0234(2) 0.0418(3) 0.00761(17) 0.00280(17) 0.00686(16)
Si1 0.0291(4) 0.0255(3) 0.0301(3) 0.0102(3) 0.0078(3) 0.0141(3)
Si2 0.0306(4) 0.0287(3) 0.0258(3) 0.0067(3) 0.0085(3) 0.0130(3)
Al1 0.0238(4) 0.0210(3) 0.0281(4) 0.0075(3) 0.0062(3) 0.0084(3)
O1 0.0252(9) 0.0192(8) 0.0303(9) 0.0068(6) 0.0078(7) 0.0121(7)
O2 0.0422(13) 0.0473(13) 0.0577(14) -0.0123(11) 0.0025(11) 0.0170(11)
O3 0.0419(13) 0.0496(13) 0.0610(15) 0.0288(12) 0.0116(11) 0.0105(10)
N1 0.0240(10) 0.0230(10) 0.0285(10) 0.0093(8) 0.0087(8) 0.0089(8)
N2 0.0248(10) 0.0251(10) 0.0272(10) 0.0089(8) 0.0076(8) 0.0107(8)
C1 0.0249(12) 0.0226(11) 0.0294(12) 0.0053(9) 0.0080(10) 0.0116(10)
C2 0.0262(12) 0.0195(11) 0.0283(12) 0.0056(9) 0.0058(10) 0.0094(9)
C3 0.0351(14) 0.0243(12) 0.0324(13) 0.0084(10) 0.0079(11) 0.0159(11)
C4 0.0324(14) 0.0270(12) 0.0359(14) 0.0096(10) 0.0120(11) 0.0158(11)
C5 0.0377(15) 0.0257(12) 0.0317(13) 0.0111(10) 0.0136(11) 0.0158(11)
C6 0.0323(13) 0.0214(11) 0.0271(12) 0.0060(9) 0.0069(10) 0.0138(10)
C7 0.0313(13) 0.0242(11) 0.0263(12) 0.0085(9) 0.0076(10) 0.0142(10)
C8 0.0227(12) 0.0242(11) 0.0284(12) 0.0067(9) 0.0051(9) 0.0105(9)
C9 0.0291(13) 0.0249(12) 0.0318(13) 0.0095(10) 0.0081(10) 0.0128(10)
C10 0.0260(13) 0.0251(12) 0.0340(13) 0.0082(10) 0.0083(10) 0.0133(10)
C11 0.0277(13) 0.0255(12) 0.0319(13) 0.0064(10) 0.0096(10) 0.0128(10)
C12 0.0235(12) 0.0226(11) 0.0270(12) 0.0068(9) 0.0061(9) 0.0082(9)
C13 0.0229(12) 0.0198(11) 0.0311(12) 0.0059(9) 0.0056(9) 0.0110(9)
C14 0.0387(16) 0.0347(14) 0.0464(16) 0.0175(12) 0.0210(13) 0.0227(12)
C15 0.0460(17) 0.0409(16) 0.0455(16) 0.0096(13) 0.0142(14) 0.0276(14)
C16 0.0322(16) 0.0446(18) 0.073(2) 0.0048(16) 0.0171(15) 0.0169(14)
C17 0.060(2) 0.074(2) 0.084(3) 0.053(2) 0.050(2) 0.049(2)
C18 0.0400(15) 0.0315(13) 0.0321(13) 0.0135(11) 0.0139(11) 0.0191(12)
C19 0.0403(15) 0.0320(14) 0.0297(13) 0.0052(10) 0.0019(11) 0.0177(12)
C20 0.0458(17) 0.0314(14) 0.0402(15) 0.0113(11) 0.0162(13) 0.0244(12)
C21 0.066(2) 0.0259(14) 0.0565(19) 0.0104(13) 0.0261(17) 0.0204(14)
C22 0.075(2) 0.058(2) 0.055(2) 0.0180(16) 0.0119(18) 0.051(2)
C23 0.062(2) 0.0416(16) 0.0554(19) 0.0169(14) 0.0281(16) 0.0364(16)
C24 0.0388(15) 0.0323(14) 0.0424(15) 0.0147(12) 0.0147(12) 0.0205(12)
C25 0.064(2) 0.0346(15) 0.0429(17) 0.0078(12) 0.0156(15) 0.0268(15)
C26 0.0524(19) 0.0440(17) 0.0564(19) 0.0222(14) 0.0198(15) 0.0339(15)
C27 0.0329(14) 0.0351(14) 0.0335(14) 0.0078(11) 0.0056(11) 0.0155(12)
C28 0.0428(18) 0.0519(19) 0.0458(18) 0.0118(14) -0.0041(14) 0.0192(15)
C29 0.0294(14) 0.0359(15) 0.0416(15) 0.0046(12) 0.0040(12) 0.0088(12)
C30 0.0357(15) 0.0316(14) 0.0405(15) 0.0163(11) 0.0139(12) 0.0165(12)
C31 0.0429(17) 0.0299(14) 0.062(2) 0.0160(14) 0.0142(15) 0.0123(13)
C32 0.0458(18) 0.0530(19) 0.0452(17) 0.0258(15) 0.0178(14) 0.0221(15)
C33 0.0484(18) 0.0533(18) 0.0405(16) 0.0134(14) 0.0219(14) 0.0306(15)
C34 0.044(2) 0.085(3) 0.077(3) 0.019(2) 0.0264(19) 0.036(2)
C35 0.091(3) 0.079(3) 0.047(2) 0.0191(18) 0.036(2) 0.056(2)
C36 0.0425(16) 0.0349(14) 0.0318(13) 0.0114(11) 0.0107(12) 0.0189(12)
C37 0.057(2) 0.0419(17) 0.0501(19) 0.0213(14) 0.0209(16) 0.0155(15)
C38 0.065(2) 0.0518(19) 0.0336(15) 0.0122(13) 0.0063(15) 0.0306(17)
C39 0.0419(16) 0.0316(14) 0.0293(13) 0.0009(11) -0.0006(12) 0.0116(12)
C40 0.0335(16) 0.0404(17) 0.069(2) 0.0055(15) 0.0071(15) 0.0091(13)
C41 0.053(2) 0.0283(15) 0.064(2) -0.0020(14) 0.0040(17) 0.0112(14)
C42 0.0356(15) 0.0270(13) 0.0412(16) -0.0015(11) -0.0014(12) 0.0070(12)
C43 0.0319(15) 0.0328(14) 0.0518(18) 0.0132(13) 0.0071(13) 0.0083(12)
C44 0.0403(17) 0.063(2) 0.0508(19) 0.0252(16) 0.0057(14) 0.0280(16)
C45 0.0283(15) 0.0308(14) 0.065(2) 0.0070(13) -0.0050(13) 0.0129(12)
C46 0.0361(17) 0.079(3) 0.057(2) 0.0224(18) 0.0146(15) 0.0355(18)
C47 0.0238(15) 0.0442(19) 0.111(3) 0.034(2) 0.0002(18) 0.0076(14)
C48 0.050(2) 0.053(2) 0.067(2) -0.0136(18) -0.0232(19) 0.0300(17)
C49 0.062(2) 0.0439(18) 0.0483(19) 0.0061(15) 0.0037(16) 0.0144(16)
C50 0.062(2) 0.071(3) 0.053(2) 0.0113(18) 0.0044(18) 0.038(2)
C51 0.044(2) 0.069(2) 0.052(2) 0.0086(18) 0.0082(16) 0.0103(18)
C52 0.073(3) 0.0451(19) 0.049(2) 0.0079(15) 0.0163(18) 0.0128(18)
C53 0.061(2) 0.064(2) 0.0471(19) 0.0066(16) 0.0118(17) 0.0360(19)
C54 0.0449(19) 0.062(2) 0.0415(17) 0.0018(15) 0.0067(14) 0.0152(17)

loop_
_atom_type_symbol
_atom_type_description
_atom_type_scat_dispersion_real
_atom_type_scat_dispersion_imag
_atom_type_scat_source
C C 0.0181 0.0091 'International Tables Vol C Tables 4.2.6.8 and 6.1.1.4'
H H 0.0000 0.0000 'International Tables Vol C Tables 4.2.6.8 and 6.1.1.4'
Al Al 0.2130 0.2455 'International Tables Vol C Tables 4.2.6.8 and 6.1.1.4'
Fe Fe -1.1336 3.1974 'International Tables Vol C Tables 4.2.6.8 and 6.1.1.4'
N N 0.0311 0.0180 'International Tables Vol C Tables 4.2.6.8 and 6.1.1.4'
O O 0.0492 0.0322 'International Tables Vol C Tables 4.2.6.8 and 6.1.1.4'
Si Si 0.2541 0.3302 'International Tables Vol C Tables 4.2.6.8 and 6.1.1.4'

loop_
_geom_angle_atom_site_label_1
_geom_angle_atom_site_label_2
_geom_angle_atom_site_label_3
_geom_angle
_geom_angle_site_symmetry_1
_geom_angle_site_symmetry_3
_geom_angle_publ_flag
C42 Fe1 Al1 78.18(9) . . ?
C42 Fe1 C43 99.42(15) . . ?
C42 Fe1 C44 99.18(15) . . ?
C42 Fe1 C45 132.07(14) . . ?
C42 Fe1 C46 162.23(14) . . ?
C42 Fe1 C47 127.35(17) . . ?
C42 Fe1 C48 97.32(15) . . ?
C43 Fe1 Al1 92.43(10) . . ?
C43 Fe1 C44 159.38(15) . . ?
C43 Fe1 C45 126.74(15) . . ?
C43 Fe1 C46 94.77(15) . . ?
C43 Fe1 C47 96.56(15) . . ?
C43 Fe1 C48 128.97(16) . . ?
C44 Fe1 Al1 100.03(10) . . ?
C44 Fe1 C47 64.83(14) . . ?
C44 Fe1 C48 39.06(15) . . ?
C45 Fe1 Al1 86.83(8) . . ?
C45 Fe1 C44 38.98(14) . . ?
C45 Fe1 C47 65.39(13) . . ?
C45 Fe1 C48 65.36(13) . . ?
C46 Fe1 Al1 111.99(12) . . ?
C46 Fe1 C44 65.38(14) . . ?
C46 Fe1 C45 39.04(14) . . ?
C46 Fe1 C47 39.45(16) . . ?
C46 Fe1 C48 65.26(15) . . ?
C47 Fe1 Al1 150.57(11) . . ?
C47 Fe1 C48 38.08(17) . . ?
C48 Fe1 Al1 138.25(13) . . ?
N1 Si1 C24 114.72(11) . . ?
N1 Si1 C27 108.27(11) . . ?
N1 Si1 C30 104.31(11) . . ?
C27 Si1 C24 107.67(13) . . ?
C30 Si1 C24 110.93(12) . . ?
C30 Si1 C27 110.93(13) . . ?
N2 Si2 C33 114.07(13) . . ?
N2 Si2 C36 103.20(12) . . ?
N2 Si2 C39 110.98(12) . . ?
C36 Si2 C33 112.89(14) . . ?
C36 Si2 C39 108.27(13) . . ?
C39 Si2 C33 107.34(15) . . ?
O1 Al1 Fe1 101.66(6) . . ?
O1 Al1 N1 85.85(8) . . ?
O1 Al1 N2 85.86(8) . . ?
N1 Al1 Fe1 122.29(7) . . ?
N2 Al1 Fe1 114.81(7) . . ?
N2 Al1 N1 122.82(10) . . ?
C1 O1 Al1 112.96(14) . . ?
C1 O1 C13 112.57(18) . . ?
C13 O1 Al1 111.84(14) . . ?
Si1 N1 Al1 128.39(11) . . ?
C2 N1 Si1 121.72(17) . . ?
C2 N1 Al1 109.71(16) . . ?
Si2 N2 Al1 130.05(12) . . ?
C12 N2 Si2 118.67(17) . . ?
C12 N2 Al1 109.27(16) . . ?
C2 C1 O1 113.8(2) . . ?
C6 C1 O1 117.7(2) . . ?
C6 C1 C2 128.4(2) . . ?
C1 C2 N1 117.6(2) . . ?
C1 C2 C3 112.7(2) . . ?
C3 C2 N1 129.7(2) . . ?
C2 C3 H3 118.6 . . ?
C2 C3 C4 122.8(2) . . ?
C4 C3 H3 118.6 . . ?
C3 C4 C5 119.9(2) . . ?
C3 C4 C14 117.7(2) . . ?
C5 C4 C14 122.4(2) . . ?
C4 C5 H5 119.9 . . ?
C6 C5 C4 120.2(2) . . ?
C6 C5 H5 119.9 . . ?
C1 C6 C5 115.8(2) . . ?
C1 C6 C7 117.7(2) . . ?
C5 C6 C7 126.5(2) . . ?
C6 C7 C19 108.1(2) . . ?
C8 C7 C6 107.43(19) . . ?
C8 C7 C18 111.1(2) . . ?
C8 C7 C19 109.1(2) . . ?
C18 C7 C6 111.4(2) . . ?
C18 C7 C19 109.6(2) . . ?
C9 C8 C7 127.7(2) . . ?
C13 C8 C7 117.2(2) . . ?
C13 C8 C9 115.0(2) . . ?
C8 C9 H9 119.5 . . ?
C8 C9 C10 120.9(2) . . ?
C10 C9 H9 119.5 . . ?
C9 C10 C20 119.3(2) . . ?
C11 C10 C9 119.8(2) . . ?
C11 C10 C20 120.9(2) . . ?
C10 C11 H11 119.2 . . ?
C10 C11 C12 121.5(2) . . ?
C12 C11 H11 119.2 . . ?
C11 C12 N2 128.1(2) . . ?
C13 C12 N2 118.0(2) . . ?
C13 C12 C11 113.9(2) . . ?
C8 C13 O1 117.9(2) . . ?
C12 C13 O1 113.7(2) . . ?
C12 C13 C8 127.8(2) . . ?
C4 C14 C17 111.8(2) . . ?
C15 C14 C4 109.1(2) . . ?
C15 C14 C17 107.4(3) . . ?
C16 C14 C4 110.3(2) . . ?
C16 C14 C15 109.6(2) . . ?
C16 C14 C17 108.6(3) . . ?
C14 C15 H15A 109.5 . . ?
C14 C15 H15B 109.5 . . ?
C14 C15 H15C 109.5 . . ?
H15A C15 H15B 109.5 . . ?
H15A C15 H15C 109.5 . . ?
H15B C15 H15C 109.5 . . ?
C14 C16 H16A 109.5 . . ?
C14 C16 H16B 109.5 . . ?
C14 C16 H16C 109.5 . . ?
H16A C16 H16B 109.5 . . ?
H16A C16 H16C 109.5 . . ?
H16B C16 H16C 109.5 . . ?
C14 C17 H17A 109.5 . . ?
C14 C17 H17B 109.5 . . ?
C14 C17 H17C 109.5 . . ?
H17A C17 H17B 109.5 . . ?
H17A C17 H17C 109.5 . . ?
H17B C17 H17C 109.5 . . ?
C7 C18 H18A 109.5 . . ?
C7 C18 H18B 109.5 . . ?
C7 C18 H18C 109.5 . . ?
H18A C18 H18B 109.5 . . ?
H18A C18 H18C 109.5 . . ?
H18B C18 H18C 109.5 . . ?
C7 C19 H19A 109.5 . . ?
C7 C19 H19B 109.5 . . ?
C7 C19 H19C 109.5 . . ?
H19A C19 H19B 109.5 . . ?
H19A C19 H19C 109.5 . . ?
H19B C19 H19C 109.5 . . ?
C21 C20 C10 108.8(2) . . ?
C21 C20 C22 109.7(3) . . ?
C22 C20 C10 109.7(2) . . ?
C23 C20 C10 112.8(2) . . ?
C23 C20 C21 107.3(3) . . ?
C23 C20 C22 108.4(3) . . ?
C20 C21 H21A 109.5 . . ?
C20 C21 H21B 109.5 . . ?
C20 C21 H21C 109.5 . . ?
H21A C21 H21B 109.5 . . ?
H21A C21 H21C 109.5 . . ?
H21B C21 H21C 109.5 . . ?
C20 C22 H22A 109.5 . . ?
C20 C22 H22B 109.5 . . ?
C20 C22 H22C 109.5 . . ?
H22A C22 H22B 109.5 . . ?
H22A C22 H22C 109.5 . . ?
H22B C22 H22C 109.5 . . ?
C20 C23 H23A 109.5 . . ?
C20 C23 H23B 109.5 . . ?
C20 C23 H23C 109.5 . . ?
H23A C23 H23B 109.5 . . ?
H23A C23 H23C 109.5 . . ?
H23B C23 H23C 109.5 . . ?
Si1 C24 H24 105.8 . . ?
C25 C24 Si1 115.2(2) . . ?
C25 C24 H24 105.8 . . ?
C25 C24 C26 109.8(2) . . ?
C26 C24 Si1 113.5(2) . . ?
C26 C24 H24 105.8 . . ?
C24 C25 H25A 109.5 . . ?
C24 C25 H25B 109.5 . . ?
C24 C25 H25C 109.5 . . ?
H25A C25 H25B 109.5 . . ?
H25A C25 H25C 109.5 . . ?
H25B C25 H25C 109.5 . . ?
C24 C26 H26A 109.5 . . ?
C24 C26 H26B 109.5 . . ?
C24 C26 H26C 109.5 . . ?
H26A C26 H26B 109.5 . . ?
H26A C26 H26C 109.5 . . ?
H26B C26 H26C 109.5 . . ?
Si1 C27 H27 106.3 . . ?
C28 C27 Si1 117.4(2) . . ?
C28 C27 H27 106.3 . . ?
C28 C27 C29 108.0(2) . . ?
C29 C27 Si1 111.72(19) . . ?
C29 C27 H27 106.3 . . ?
C27 C28 H28A 109.5 . . ?
C27 C28 H28B 109.5 . . ?
C27 C28 H28C 109.5 . . ?
H28A C28 H28B 109.5 . . ?
H28A C28 H28C 109.5 . . ?
H28B C28 H28C 109.5 . . ?
C27 C29 H29A 109.5 . . ?
C27 C29 H29B 109.5 . . ?
C27 C29 H29C 109.5 . . ?
H29A C29 H29B 109.5 . . ?
H29A C29 H29C 109.5 . . ?
H29B C29 H29C 109.5 . . ?
Si1 C30 H30 105.6 . . ?
C31 C30 Si1 114.1(2) . . ?
C31 C30 H30 105.6 . . ?
C32 C30 Si1 115.8(2) . . ?
C32 C30 H30 105.6 . . ?
C32 C30 C31 109.3(2) . . ?
C30 C31 H31A 109.5 . . ?
C30 C31 H31B 109.5 . . ?
C30 C31 H31C 109.5 . . ?
H31A C31 H31B 109.5 . . ?
H31A C31 H31C 109.5 . . ?
H31B C31 H31C 109.5 . . ?
C30 C32 H32A 109.5 . . ?
C30 C32 H32B 109.5 . . ?
C30 C32 H32C 109.5 . . ?
H32A C32 H32B 109.5 . . ?
H32A C32 H32C 109.5 . . ?
H32B C32 H32C 109.5 . . ?
Si2 C33 H33 105.6 . . ?
C34 C33 Si2 115.8(2) . . ?
C34 C33 H33 105.6 . . ?
C34 C33 C35 111.4(3) . . ?
C35 C33 Si2 111.9(2) . . ?
C35 C33 H33 105.6 . . ?
C33 C34 H34A 109.5 . . ?
C33 C34 H34B 109.5 . . ?
C33 C34 H34C 109.5 . . ?
H34A C34 H34B 109.5 . . ?
H34A C34 H34C 109.5 . . ?
H34B C34 H34C 109.5 . . ?
C33 C35 H35A 109.5 . . ?
C33 C35 H35B 109.5 . . ?
C33 C35 H35C 109.5 . . ?
H35A C35 H35B 109.5 . . ?
H35A C35 H35C 109.5 . . ?
H35B C35 H35C 109.5 . . ?
Si2 C36 H36 105.9 . . ?
C37 C36 Si2 112.6(2) . . ?
C37 C36 H36 105.9 . . ?
C38 C36 Si2 115.8(2) . . ?
C38 C36 H36 105.9 . . ?
C38 C36 C37 110.0(3) . . ?
C36 C37 H37A 109.5 . . ?
C36 C37 H37B 109.5 . . ?
C36 C37 H37C 109.5 . . ?
H37A C37 H37B 109.5 . . ?
H37A C37 H37C 109.5 . . ?
H37B C37 H37C 109.5 . . ?
C36 C38 H38A 109.5 . . ?
C36 C38 H38B 109.5 . . ?
C36 C38 H38C 109.5 . . ?
H38A C38 H38B 109.5 . . ?
H38A C38 H38C 109.5 . . ?
H38B C38 H38C 109.5 . . ?
Si2 C39 H39 105.8 . . ?
C40 C39 Si2 109.9(2) . . ?
C40 C39 H39 105.8 . . ?
C40 C39 C41 109.7(3) . . ?
C41 C39 Si2 119.0(2) . . ?
C41 C39 H39 105.8 . . ?
C39 C40 H40A 109.5 . . ?
C39 C40 H40B 109.5 . . ?
C39 C40 H40C 109.5 . . ?
H40A C40 H40B 109.5 . . ?
H40A C40 H40C 109.5 . . ?
H40B C40 H40C 109.5 . . ?
C39 C41 H41A 109.5 . . ?
C39 C41 H41B 109.5 . . ?
C39 C41 H41C 109.5 . . ?
H41A C41 H41B 109.5 . . ?
H41A C41 H41C 109.5 . . ?
H41B C41 H41C 109.5 . . ?
O2 C42 Fe1 175.9(3) . . ?
O3 C43 Fe1 173.3(3) . . ?
Fe1 C44 H44 124.0 . . ?
C45 C44 Fe1 70.38(18) . . ?
C45 C44 H44 125.9 . . ?
C45 C44 C48 108.2(3) . . ?
C48 C44 Fe1 71.37(19) . . ?
C48 C44 H44 125.9 . . ?
Fe1 C45 H45 124.7 . . ?
C44 C45 Fe1 70.64(18) . . ?
C44 C45 H45 126.1 . . ?
C46 C45 Fe1 70.21(18) . . ?
C46 C45 C44 107.9(3) . . ?
C46 C45 H45 126.1 . . ?
Fe1 C46 H46 123.4 . . ?
C45 C46 Fe1 70.75(18) . . ?
C45 C46 H46 126.1 . . ?
C45 C46 C47 107.7(3) . . ?
C47 C46 Fe1 71.4(2) . . ?
C47 C46 H46 126.1 . . ?
Fe1 C47 H47 125.3 . . ?
C46 C47 Fe1 69.19(18) . . ?
C46 C47 H47 125.9 . . ?
C48 C47 Fe1 71.2(2) . . ?
C48 C47 C46 108.2(3) . . ?
C48 C47 H47 125.9 . . ?
Fe1 C48 H48 125.2 . . ?
C44 C48 Fe1 69.57(18) . . ?
C44 C48 H48 126.0 . . ?
C47 C48 Fe1 70.7(2) . . ?
C47 C48 C44 107.9(3) . . ?
C47 C48 H48 126.0 . . ?
C50 C49 H49 120.0 . . ?
C50 C49 C54 120.0 . . ?
C54 C49 H49 120.0 . . ?
C49 C50 H50 120.0 . . ?
C51 C50 C49 120.0 . . ?
C51 C50 H50 120.0 . . ?
C50 C51 H51 120.0 . . ?
C52 C51 C50 120.0 . . ?
C52 C51 H51 120.0 . . ?
C51 C52 H52 120.0 . . ?
C53 C52 C51 120.0 . . ?
C53 C52 H52 120.0 . . ?
C52 C53 H53 120.0 . . ?
C52 C53 C54 120.0 . . ?
C54 C53 H53 120.0 . . ?
C49 C54 H54 120.0 . . ?
C53 C54 C49 120.0 . . ?
C53 C54 H54 120.0 . . ?

loop_
_geom_bond_atom_site_label_1
_geom_bond_atom_site_label_2
_geom_bond_distance
_geom_bond_site_symmetry_2
_geom_bond_publ_flag
Fe1 Al1 2.4356(8) . ?
Fe1 C42 1.738(3) . ?
Fe1 C43 1.748(3) . ?
Fe1 C44 2.099(3) . ?
Fe1 C45 2.095(3) . ?
Fe1 C46 2.088(3) . ?
Fe1 C47 2.117(3) . ?
Fe1 C48 2.122(3) . ?
Si1 N1 1.770(2) . ?
Si1 C24 1.917(3) . ?
Si1 C27 1.911(3) . ?
Si1 C30 1.908(3) . ?
Si2 N2 1.757(2) . ?
Si2 C33 1.899(3) . ?
Si2 C36 1.896(3) . ?
Si2 C39 1.898(3) . ?
Al1 O1 1.9142(18) . ?
Al1 N1 1.938(2) . ?
Al1 N2 1.916(2) . ?
O1 C1 1.408(3) . ?
O1 C13 1.411(3) . ?
O2 C42 1.160(4) . ?
O3 C43 1.149(4) . ?
N1 C2 1.420(3) . ?
N2 C12 1.410(3) . ?
C1 C2 1.397(3) . ?
C1 C6 1.379(3) . ?
C2 C3 1.401(4) . ?
C3 H3 0.9500 . ?
C3 C4 1.403(4) . ?
C4 C5 1.403(4) . ?
C4 C14 1.531(4) . ?
C5 H5 0.9500 . ?
C5 C6 1.395(4) . ?
C6 C7 1.537(3) . ?
C7 C8 1.534(4) . ?
C7 C18 1.534(3) . ?
C7 C19 1.538(4) . ?
C8 C9 1.396(3) . ?
C8 C13 1.383(3) . ?
C9 H9 0.9500 . ?
C9 C10 1.401(4) . ?
C10 C11 1.398(4) . ?
C10 C20 1.532(4) . ?
C11 H11 0.9500 . ?
C11 C12 1.407(3) . ?
C12 C13 1.375(3) . ?
C14 C15 1.531(4) . ?
C14 C16 1.528(5) . ?
C14 C17 1.538(4) . ?
C15 H15A 0.9800 . ?
C15 H15B 0.9800 . ?
C15 H15C 0.9800 . ?
C16 H16A 0.9800 . ?
C16 H16B 0.9800 . ?
C16 H16C 0.9800 . ?
C17 H17A 0.9800 . ?
C17 H17B 0.9800 . ?
C17 H17C 0.9800 . ?
C18 H18A 0.9800 . ?
C18 H18B 0.9800 . ?
C18 H18C 0.9800 . ?
C19 H19A 0.9800 . ?
C19 H19B 0.9800 . ?
C19 H19C 0.9800 . ?
C20 C21 1.531(4) . ?
C20 C22 1.532(4) . ?
C20 C23 1.530(4) . ?
C21 H21A 0.9800 . ?
C21 H21B 0.9800 . ?
C21 H21C 0.9800 . ?
C22 H22A 0.9800 . ?
C22 H22B 0.9800 . ?
C22 H22C 0.9800 . ?
C23 H23A 0.9800 . ?
C23 H23B 0.9800 . ?
C23 H23C 0.9800 . ?
C24 H24 1.0000 . ?
C24 C25 1.533(4) . ?
C24 C26 1.547(4) . ?
C25 H25A 0.9800 . ?
C25 H25B 0.9800 . ?
C25 H25C 0.9800 . ?
C26 H26A 0.9800 . ?
C26 H26B 0.9800 . ?
C26 H26C 0.9800 . ?
C27 H27 1.0000 . ?
C27 C28 1.532(4) . ?
C27 C29 1.541(4) . ?
C28 H28A 0.9800 . ?
C28 H28B 0.9800 . ?
C28 H28C 0.9800 . ?
C29 H29A 0.9800 . ?
C29 H29B 0.9800 . ?
C29 H29C 0.9800 . ?
C30 H30 1.0000 . ?
C30 C31 1.539(4) . ?
C30 C32 1.528(4) . ?
C31 H31A 0.9800 . ?
C31 H31B 0.9800 . ?
C31 H31C 0.9800 . ?
C32 H32A 0.9800 . ?
C32 H32B 0.9800 . ?
C32 H32C 0.9800 . ?
C33 H33 1.0000 . ?
C33 C34 1.522(5) . ?
C33 C35 1.541(5) . ?
C34 H34A 0.9800 . ?
C34 H34B 0.9800 . ?
C34 H34C 0.9800 . ?
C35 H35A 0.9800 . ?
C35 H35B 0.9800 . ?
C35 H35C 0.9800 . ?
C36 H36 1.0000 . ?
C36 C37 1.538(4) . ?
C36 C38 1.535(4) . ?
C37 H37A 0.9800 . ?
C37 H37B 0.9800 . ?
C37 H37C 0.9800 . ?
C38 H38A 0.9800 . ?
C38 H38B 0.9800 . ?
C38 H38C 0.9800 . ?
C39 H39 1.0000 . ?
C39 C40 1.516(5) . ?
C39 C41 1.531(4) . ?
C40 H40A 0.9800 . ?
C40 H40B 0.9800 . ?
C40 H40C 0.9800 . ?
C41 H41A 0.9800 . ?
C41 H41B 0.9800 . ?
C41 H41C 0.9800 . ?
C44 H44 0.9500 . ?
C44 C45 1.399(5) . ?
C44 C48 1.411(5) . ?
C45 H45 0.9500 . ?
C45 C46 1.398(5) . ?
C46 H46 0.9500 . ?
C46 C47 1.420(6) . ?
C47 H47 0.9500 . ?
C47 C48 1.383(6) . ?
C48 H48 0.9500 . ?
C49 H49 0.9500 . ?
C49 C50 1.3900 . ?
C49 C54 1.3900 . ?
C50 H50 0.9500 . ?
C50 C51 1.3900 . ?
C51 H51 0.9500 . ?
C51 C52 1.3900 . ?
C52 H52 0.9500 . ?
C52 C53 1.3900 . ?
C53 H53 0.9500 . ?
C53 C54 1.3900 . ?
C54 H54 0.9500 . ?

loop_
_geom_torsion_atom_site_label_1
_geom_torsion_atom_site_label_2
_geom_torsion_atom_site_label_3
_geom_torsion_atom_site_label_4
_geom_torsion
_geom_torsion_site_symmetry_1
_geom_torsion_site_symmetry_2
_geom_torsion_site_symmetry_3
_geom_torsion_site_symmetry_4
_geom_torsion_publ_flag
Fe1 C44 C45 C46 -60.6(2) . . . . ?
Fe1 C44 C48 C47 60.6(2) . . . . ?
Fe1 C45 C46 C47 -62.2(2) . . . . ?
Fe1 C46 C47 C48 -60.8(2) . . . . ?
Fe1 C47 C48 C44 -59.9(2) . . . . ?
Si1 N1 C2 C1 -175.82(18) . . . . ?
Si1 N1 C2 C3 4.1(4) . . . . ?
Si2 N2 C12 C11 -24.4(3) . . . . ?
Si2 N2 C12 C13 153.73(19) . . . . ?
Al1 O1 C1 C2 3.1(3) . . . . ?
Al1 O1 C1 C6 -172.83(18) . . . . ?
Al1 O1 C13 C8 175.39(18) . . . . ?
Al1 O1 C13 C12 2.9(3) . . . . ?
Al1 N1 C2 C1 -0.3(3) . . . . ?
Al1 N1 C2 C3 179.6(2) . . . . ?
Al1 N2 C12 C11 170.2(2) . . . . ?
Al1 N2 C12 C13 -11.7(3) . . . . ?
O1 C1 C2 N1 -1.8(3) . . . . ?
O1 C1 C2 C3 178.3(2) . . . . ?
O1 C1 C6 C5 -178.5(2) . . . . ?
O1 C1 C6 C7 0.9(3) . . . . ?
N1 C2 C3 C4 -178.2(2) . . . . ?
N2 Si2 C33 C34 39.1(3) . . . . ?
N2 Si2 C33 C35 168.2(2) . . . . ?
N2 Si2 C36 C37 -81.1(2) . . . . ?
N2 Si2 C36 C38 151.1(2) . . . . ?
N2 Si2 C39 C40 -37.1(3) . . . . ?
N2 Si2 C39 C41 90.5(3) . . . . ?
N2 C12 C13 O1 6.0(3) . . . . ?
N2 C12 C13 C8 -165.6(2) . . . . ?
C1 O1 C13 C8 46.9(3) . . . . ?
C1 O1 C13 C12 -125.6(2) . . . . ?
C1 C2 C3 C4 1.7(4) . . . . ?
C1 C6 C7 C8 38.0(3) . . . . ?
C1 C6 C7 C18 159.9(2) . . . . ?
C1 C6 C7 C19 -79.6(3) . . . . ?
C2 C1 C6 C5 6.2(4) . . . . ?
C2 C1 C6 C7 -174.3(2) . . . . ?
C2 C3 C4 C5 2.4(4) . . . . ?
C2 C3 C4 C14 -178.3(3) . . . . ?
C3 C4 C5 C6 -2.6(4) . . . . ?
C3 C4 C14 C15 57.3(3) . . . . ?
C3 C4 C14 C16 -63.1(3) . . . . ?
C3 C4 C14 C17 175.9(3) . . . . ?
C4 C5 C6 C1 -1.3(4) . . . . ?
C4 C5 C6 C7 179.3(2) . . . . ?
C5 C4 C14 C15 -123.5(3) . . . . ?
C5 C4 C14 C16 116.1(3) . . . . ?
C5 C4 C14 C17 -4.8(4) . . . . ?
C5 C6 C7 C8 -142.6(3) . . . . ?
C5 C6 C7 C18 -20.7(4) . . . . ?
C5 C6 C7 C19 99.8(3) . . . . ?
C6 C1 C2 N1 173.6(2) . . . . ?
C6 C1 C2 C3 -6.4(4) . . . . ?
C6 C7 C8 C9 140.6(3) . . . . ?
C6 C7 C8 C13 -36.1(3) . . . . ?
C7 C8 C9 C10 -175.6(2) . . . . ?
C7 C8 C13 O1 -4.3(3) . . . . ?
C7 C8 C13 C12 167.0(2) . . . . ?
C8 C9 C10 C11 3.6(4) . . . . ?
C8 C9 C10 C20 -179.1(2) . . . . ?
C9 C8 C13 O1 178.6(2) . . . . ?
C9 C8 C13 C12 -10.1(4) . . . . ?
C9 C10 C11 C12 -0.7(4) . . . . ?
C9 C10 C20 C21 -65.1(3) . . . . ?
C9 C10 C20 C22 54.9(3) . . . . ?
C9 C10 C20 C23 175.9(3) . . . . ?
C10 C11 C12 N2 171.5(2) . . . . ?
C10 C11 C12 C13 -6.7(4) . . . . ?
C11 C10 C20 C21 112.1(3) . . . . ?
C11 C10 C20 C22 -127.8(3) . . . . ?
C11 C10 C20 C23 -6.8(4) . . . . ?
C11 C12 C13 O1 -175.6(2) . . . . ?
C11 C12 C13 C8 12.8(4) . . . . ?
C13 O1 C1 C2 130.9(2) . . . . ?
C13 O1 C1 C6 -45.0(3) . . . . ?
C13 C8 C9 C10 1.1(4) . . . . ?
C14 C4 C5 C6 178.1(3) . . . . ?
C18 C7 C8 C9 18.5(4) . . . . ?
C18 C7 C8 C13 -158.2(2) . . . . ?
C19 C7 C8 C9 -102.4(3) . . . . ?
C19 C7 C8 C13 80.9(3) . . . . ?
C20 C10 C11 C12 -177.9(2) . . . . ?
C24 Si1 N1 Al1 143.98(15) . . . . ?
C24 Si1 N1 C2 -41.4(2) . . . . ?
C27 Si1 N1 Al1 -95.77(16) . . . . ?
C27 Si1 N1 C2 78.9(2) . . . . ?
C30 Si1 N1 Al1 22.42(18) . . . . ?
C30 Si1 N1 C2 -162.95(19) . . . . ?
C33 Si2 N2 Al1 -131.59(17) . . . . ?
C33 Si2 N2 C12 66.4(2) . . . . ?
C33 Si2 C36 C37 42.5(3) . . . . ?
C33 Si2 C36 C38 -85.3(3) . . . . ?
C33 Si2 C39 C40 -162.4(2) . . . . ?
C33 Si2 C39 C41 -34.7(3) . . . . ?
C36 Si2 N2 Al1 -8.75(19) . . . . ?
C36 Si2 N2 C12 -170.73(19) . . . . ?
C36 Si2 C33 C34 -78.3(3) . . . . ?
C36 Si2 C33 C35 50.8(3) . . . . ?
C36 Si2 C39 C40 75.5(2) . . . . ?
C36 Si2 C39 C41 -156.9(2) . . . . ?
C39 Si2 N2 Al1 107.03(17) . . . . ?
C39 Si2 N2 C12 -55.0(2) . . . . ?
C39 Si2 C33 C34 162.5(3) . . . . ?
C39 Si2 C33 C35 -68.5(3) . . . . ?
C39 Si2 C36 C37 161.2(2) . . . . ?
C39 Si2 C36 C38 33.4(3) . . . . ?
C44 C45 C46 Fe1 60.9(2) . . . . ?
C44 C45 C46 C47 -1.3(4) . . . . ?
C45 C44 C48 Fe1 -61.0(2) . . . . ?
C45 C44 C48 C47 -0.4(4) . . . . ?
C45 C46 C47 Fe1 61.8(2) . . . . ?
C45 C46 C47 C48 1.0(4) . . . . ?
C46 C47 C48 Fe1 59.5(2) . . . . ?
C46 C47 C48 C44 -0.4(4) . . . . ?
C48 C44 C45 Fe1 61.7(2) . . . . ?
C48 C44 C45 C46 1.0(4) . . . . ?
C49 C50 C51 C52 0.0 . . . . ?
C50 C49 C54 C53 0.0 . . . . ?
C50 C51 C52 C53 0.0 . . . . ?
C51 C52 C53 C54 0.0 . . . . ?
C52 C53 C54 C49 0.0 . . . . ?
C54 C49 C50 C51 0.0 . . . . ?
